data_7242656
loop_
_publ_author_name
'Miranda, Carlos Dar\'io'
'Villarroel-Rocha, Dimar'
'Sapag, Karim'
'L\'opez, Carlos Alberto'
'Pedregosa, Jos\'e Carmelo'
'Alonso, Jos\'e Antonio'

_publ_section_title
;
 Synthesis conditions impact on Sr11Mo4O23 electroceramic: crystal
 structure, stability and transport properties
;
_journal_issue 23
_journal_name_full 'RSC Advances'
_journal_page_first 13814
_journal_page_last 13820
_journal_paper_doi 10.1039/D0RA10620H
_journal_volume 11
_journal_year 2021
_chemical_formula_iupac Sr11Mo4O23
_chemical_formula_sum 'M O27 Sr11'
_chemical_formula_weight 1715.57
_space_group_IT_number 2
_space_group_name_Hall '-P 1'
_space_group_name_H-M_alt 'P -1'
_symmetry_cell_setting triclinic
_symmetry_space_group_name_Hall '-P 1'
_symmetry_space_group_name_H-M 'P -1'
_audit_update_record
;
2020-12-07 deposited with the CCDC.	2021-03-24 downloaded from the CCDC.
;
_cell_angle_alpha 90.080(2)
_cell_angle_beta 90.4085(11)
_cell_angle_gamma 89.969(3)
_cell_formula_units_Z 8
_cell_length_a 16.4413(6)
_cell_length_b 16.4661(4)
_cell_length_c 16.4515(6)
_cell_measurement_temperature 473
_cell_volume 4453.7(3)
_diffrn_ambient_temperature 473
_diffrn_radiation_probe x-rays
_diffrn_radiation_wavelength 0.3252
_exptl_crystal_preparation electrolyte
_exptl_crystal_recrystallization_method 'Solid state reaction'
_pd_calc_method '   Rietveld Refinement'
_pd_instr_location ' ?                                                                                         '
_pd_meas_2theta_range_inc 0.003000
_pd_meas_2theta_range_max 38.958000
_pd_meas_2theta_range_min 1.020000
_pd_proc_2theta_range_inc 0.003000
_pd_proc_2theta_range_max 38.958820
_pd_proc_2theta_range_min 1.020821
_pd_proc_info_excluded_regions
' ?                                                                                         '
_pd_proc_ls_background_function '   FullProf Background function number  '
_pd_proc_ls_peak_cutoff 0.00500
_pd_proc_ls_profile_function '                                                                              '
_pd_proc_ls_prof_R_factor 13.6333
_pd_proc_ls_prof_wR_expected 8.4744
_pd_proc_ls_prof_wR_factor 18.3637
_pd_proc_number_of_points 9333
_pd_spec_mounting ' ?'
_cod_data_source_file d0ra10620h2.cif
_cod_data_source_block Sr11Mo4O23_200
_cod_depositor_comments
;
The following automatic conversions were performed:

data item '_symmetry_cell_setting' value 'Triclinic' was changed to
'triclinic' in accordance with the
/home/data/users/saulius/crontab/automatic-downloads/rss-feeds/RSC/lib/dictionaries/cif_core.dic
dictionary named 'cif_core.dic' version 2.4.2 last updated on
2011-04-26.

Automatic conversion script
Id: cif_fix_values 7556 2019-12-06 15:28:31Z antanas 
;
_cod_original_formula_sum Sr11MO4O23
_cod_database_code 7242656
_pd_proc_ls_prof_cr_factor 25.6039
_pd_proc_ls_prof_cwr_factor 29.0260
_pd_proc_ls_prof_cwr_expected 13.3948
_pd_proc_ls_prof_chi2 4.6957
_pd_proc_ls_prof_echi2 4.7936

loop_
_symmetry_equiv_pos_as_xyz
x,y,z
-x,-y,-z

loop_
_atom_site_label
_atom_site_fract_x
_atom_site_fract_y
_atom_site_fract_z
_atom_site_U_iso_or_equiv
_atom_site_occupancy
_atom_site_adp_type
_atom_site_type_symbol
Sr11 0.349(4) 0.111(4) 0.618(4) 0.0217(16) 1.00000 Uiso Sr+2
Sr12 0.867(3) 0.611(4) 0.627(4) 0.0217(16) 1.00000 Uiso Sr+2
Sr13 0.887(3) 0.621(4) 0.115(3) 0.0217(16) 1.00000 Uiso Sr+2
Sr14 0.132(4) 0.405(4) 0.130(4) 0.0217(16) 1.00000 Uiso Sr+2
Sr15 0.638(4) 0.358(4) 0.129(4) 0.0217(16) 1.00000 Uiso Sr+2
Sr16 0.649(4) 0.853(4) 0.639(4) 0.0217(16) 1.00000 Uiso Sr+2
Sr17 0.130(3) 0.915(3) 0.639(3) 0.0217(16) 1.00000 Uiso Sr+2
Sr18 0.142(4) 0.123(4) 0.403(4) 0.0217(16) 1.00000 Uiso Sr+2
Sr19 0.133(3) 0.609(3) 0.382(3) 0.0217(16) 1.00000 Uiso Sr+2
Sr110 0.637(4) 0.632(4) 0.863(4) 0.0217(16) 1.00000 Uiso Sr+2
Sr111 0.640(4) 0.125(4) 0.909(3) 0.0217(16) 1.00000 Uiso Sr+2
Sr112 0.860(4) 0.656(4) 0.371(3) 0.0217(16) 1.00000 Uiso Sr+2
Sr113 0.380(4) 0.100(4) 0.864(4) 0.0217(16) 1.00000 Uiso Sr+2
Sr114 0.087(3) 0.852(4) 0.389(3) 0.0217(16) 1.00000 Uiso Sr+2
Sr115 0.646(4) 0.389(4) 0.890(4) 0.0217(16) 1.00000 Uiso Sr+2
Sr116 0.860(4) 0.387(4) 0.109(4) 0.0217(16) 1.00000 Uiso Sr+2
Sr117 0.393(3) 0.852(4) 0.649(3) 0.0217(16) 1.00000 Uiso Sr+2
Sr118 0.400(4) 0.645(4) 0.628(4) 0.0217(16) 1.00000 Uiso Sr+2
Sr119 0.853(4) 0.118(5) 0.124(4) 0.0217(16) 1.00000 Uiso Sr+2
Sr120 0.135(4) 0.138(4) 0.854(3) 0.0217(16) 1.00000 Uiso Sr+2
Sr121 0.630(3) 0.617(4) 0.410(3) 0.0217(16) 1.00000 Uiso Sr+2
Sr122 0.857(3) 0.164(3) 0.878(3) 0.0217(16) 1.00000 Uiso Sr+2
Sr123 0.366(3) 0.603(3) 0.364(4) 0.0217(16) 1.00000 Uiso Sr+2
Sr124 0.397(4) 0.135(4) 0.126(4) 0.0217(16) 1.00000 Uiso Sr+2
Sr21 0.374(4) 0.373(4) 0.376(4) 0.018(4) 1.00000 Uiso Sr+2
Sr22 0.374(4) 0.876(4) 0.866(3) 0.018(4) 1.00000 Uiso Sr+2
Sr23 0.888(4) 0.889(4) 0.380(3) 0.018(4) 1.00000 Uiso Sr+2
Sr24 0.887(4) 0.377(4) 0.878(4) 0.018(4) 1.00000 Uiso Sr+2
Sr31 0.227(3) 0.232(3) 0.249(3) 0.0163(18) 1.00000 Uiso Sr+2
Sr32 0.528(3) 0.014(3) 0.723(3) 0.0163(18) 1.00000 Uiso Sr+2
Sr33 0.036(3) 0.740(3) 0.531(3) 0.0163(18) 1.00000 Uiso Sr+2
Sr34 0.729(3) 0.533(3) 0.023(3) 0.0163(18) 1.00000 Uiso Sr+2
Sr35 0.968(3) 0.493(4) 0.275(3) 0.0163(18) 1.00000 Uiso Sr+2
Sr36 0.502(3) 0.280(3) 0.974(3) 0.0163(18) 1.00000 Uiso Sr+2
Sr37 0.263(4) 0.972(3) 0.487(3) 0.0163(18) 1.00000 Uiso Sr+2
Sr38 0.226(3) 0.750(4) 0.708(3) 0.0163(18) 1.00000 Uiso Sr+2
Sr39 0.518(3) 0.516(3) 0.228(3) 0.0163(18) 1.00000 Uiso Sr+2
Sr310 0.042(3) 0.237(4) 0.031(3) 0.0163(18) 1.00000 Uiso Sr+2
Sr311 0.977(3) 0.995(4) 0.776(3) 0.0163(18) 1.00000 Uiso Sr+2
Sr312 0.475(3) 0.776(3) 0.472(3) 0.0163(18) 1.00000 Uiso Sr+2
Sr313 0.723(3) 0.237(3) 0.725(3) 0.0163(18) 1.00000 Uiso Sr+2
Sr314 0.229(3) 0.538(4) 0.513(3) 0.0163(18) 1.00000 Uiso Sr+2
Sr315 0.771(3) 0.969(4) 0.999(3) 0.0163(18) 1.00000 Uiso Sr+2
Sr316 0.730(3) 0.735(3) 0.261(3) 0.0163(18) 1.00000 Uiso Sr+2
Mo101 0.50000 0.50000 0.50000 0.012(2) 1.00000 Uiso Mo+6
Mo102 0.263(3) 0.755(4) -0.004(3) 0.012(2) 1.00000 Uiso Mo+6
Mo103 0.757(3) -0.001(3) 0.265(3) 0.012(2) 1.00000 Uiso Mo+6
Mo104 0.012(4) 0.253(4) 0.755(4) 0.012(2) 1.00000 Uiso Mo+6
Mo105 0.50000 0.00000 0.00000 0.012(2) 1.00000 Uiso Mo+6
Mo106 0.252(3) 0.254(4) 0.502(4) 0.012(2) 1.00000 Uiso Mo+6
Mo107 0.752(3) 0.500(4) 0.763(3) 0.012(2) 1.00000 Uiso Mo+6
Mo108 0.00000 0.50000 0.00000 0.012(2) 1.00000 Uiso Mo+6
Mo109 0.494(4) 0.256(4) 0.253(4) 0.012(2) 1.00000 Uiso Mo+6
Mo110 0.00000 0.00000 0.50000 0.012(2) 1.00000 Uiso Mo+6
Mo201 0.00000 0.00000 0.00000 0.011(2) 1.00000 Uiso Mo+6
Mo202 0.750(3) 0.244(4) 0.516(3) 0.011(2) 1.00000 Uiso Mo+6
Mo203 0.273(3) 0.503(3) 0.767(3) 0.011(2) 1.00000 Uiso Mo+6
Mo204 0.496(4) 0.751(4) 0.249(4) 0.011(2) 1.00000 Uiso Mo+6
Mo205 0.00000 0.50000 0.50000 0.011(2) 1.00000 Uiso Mo+6
Mo206 0.754(4) 0.747(4) 0.013(3) 0.011(2) 1.00000 Uiso Mo+6
Mo207 0.254(3) 0.003(4) 0.241(3) 0.011(2) 1.00000 Uiso Mo+6
Mo208 0.50000 0.00000 0.50000 0.011(2) 1.00000 Uiso Mo+6
Mo209 0.013(3) 0.751(4) 0.755(3) 0.011(2) 1.00000 Uiso Mo+6
Mo210 0.50000 0.50000 0.00000 0.011(2) 1.00000 Uiso Mo+6
O101 0.49870 0.49870 0.61180 0.010(3) 1.00000 Uiso O-2
O102 0.25130 0.75130 0.11180 0.010(3) 1.00000 Uiso O-2
O103 0.75130 0.99870 0.13820 0.010(3) 1.00000 Uiso O-2
O104 0.99870 0.25130 0.63820 0.010(3) 1.00000 Uiso O-2
O105 0.61180 0.49870 0.49870 0.010(3) 1.00000 Uiso O-2
O106 0.11180 0.25130 0.75130 0.010(3) 1.00000 Uiso O-2
O107 0.13820 0.75130 0.99870 0.010(3) 1.00000 Uiso O-2
O108 0.63820 0.99870 0.25130 0.010(3) 1.00000 Uiso O-2
O109 0.49870 0.61180 0.49870 0.010(3) 1.00000 Uiso O-2
O110 0.75130 0.11180 0.25130 0.010(3) 1.00000 Uiso O-2
O111 0.99870 0.13820 0.75130 0.010(3) 1.00000 Uiso O-2
O112 0.25130 0.63820 0.99870 0.010(3) 1.00000 Uiso O-2
O113 0.24870 0.74870 0.88820 0.010(3) 1.00000 Uiso O-2
O114 0.74870 0.00130 0.36180 0.010(3) 1.00000 Uiso O-2
O115 0.00130 0.24870 0.86180 0.010(3) 1.00000 Uiso O-2
O116 0.24870 0.86180 0.00130 0.010(3) 1.00000 Uiso O-2
O117 0.00130 0.36180 0.74870 0.010(3) 1.00000 Uiso O-2
O118 0.74870 0.88820 0.24870 0.010(3) 1.00000 Uiso O-2
O119 0.36180 0.74870 0.00130 0.010(3) 1.00000 Uiso O-2
O120 0.86180 0.00130 0.24870 0.010(3) 1.00000 Uiso O-2
O121 0.88820 0.24870 0.74870 0.010(3) 1.00000 Uiso O-2
O122 0.49870 0.99870 0.11180 0.010(3) 1.00000 Uiso O-2
O123 0.25130 0.25130 0.61180 0.010(3) 1.00000 Uiso O-2
O124 0.75130 0.49870 0.63820 0.010(3) 1.00000 Uiso O-2
O125 0.61180 0.99870 0.99870 0.010(3) 1.00000 Uiso O-2
O126 0.13820 0.25130 0.49870 0.010(3) 1.00000 Uiso O-2
O127 0.63820 0.49870 0.75130 0.010(3) 1.00000 Uiso O-2
O128 0.49870 0.11180 0.99870 0.010(3) 1.00000 Uiso O-2
O129 0.75130 0.61180 0.75130 0.010(3) 1.00000 Uiso O-2
O130 0.25130 0.13820 0.49870 0.010(3) 1.00000 Uiso O-2
O131 0.24870 0.24870 0.38820 0.010(3) 1.00000 Uiso O-2
O132 0.74870 0.50130 0.86180 0.010(3) 1.00000 Uiso O-2
O133 0.24870 0.36180 0.50130 0.010(3) 1.00000 Uiso O-2
O134 0.74870 0.38820 0.74870 0.010(3) 1.00000 Uiso O-2
O135 0.36180 0.24870 0.50130 0.010(3) 1.00000 Uiso O-2
O136 0.86180 0.50130 0.74870 0.010(3) 1.00000 Uiso O-2
O137 0.99870 0.49870 0.11180 0.010(3) 1.00000 Uiso O-2
O138 0.49870 0.25130 0.13820 0.010(3) 1.00000 Uiso O-2
O139 0.11180 0.49870 0.99870 0.010(3) 1.00000 Uiso O-2
O140 0.61180 0.25130 0.25130 0.010(3) 1.00000 Uiso O-2
O141 0.99870 0.61180 0.99870 0.010(3) 1.00000 Uiso O-2
O142 0.49870 0.13820 0.25130 0.010(3) 1.00000 Uiso O-2
O143 0.50130 0.24870 0.36180 0.010(3) 1.00000 Uiso O-2
O144 0.50130 0.36180 0.24870 0.010(3) 1.00000 Uiso O-2
O145 0.38820 0.24870 0.24870 0.010(3) 1.00000 Uiso O-2
O146 0.99870 0.99870 0.61180 0.010(3) 1.00000 Uiso O-2
O147 0.11180 0.99870 0.49870 0.010(3) 1.00000 Uiso O-2
O148 0.99870 0.11180 0.49870 0.010(3) 1.00000 Uiso O-2
O201 0.07920 0.07920 0.00440 0.127(11) 0.49995 Uiso O-2
O202 0.67080 0.17080 0.50440 0.127(11) 0.49995 Uiso O-2
O203 0.17080 0.57920 0.74560 0.127(11) 0.49995 Uiso O-2
O204 0.57920 0.67080 0.24560 0.127(11) 0.49995 Uiso O-2
O205 0.00440 0.07920 0.07920 0.127(11) 0.49995 Uiso O-2
O206 0.50440 0.67080 0.17080 0.127(11) 0.49995 Uiso O-2
O207 0.74560 0.17080 0.57920 0.127(11) 0.49995 Uiso O-2
O208 0.24560 0.57920 0.67080 0.127(11) 0.49995 Uiso O-2
O209 0.07920 0.00440 0.07920 0.127(11) 0.49995 Uiso O-2
O210 0.17080 0.50440 0.67080 0.127(11) 0.49995 Uiso O-2
O211 0.57920 0.74560 0.17080 0.127(11) 0.49995 Uiso O-2
O212 0.67080 0.24560 0.57920 0.127(11) 0.49995 Uiso O-2
O213 0.82920 0.32920 0.49560 0.127(11) 0.49995 Uiso O-2
O214 0.32920 0.42080 0.75440 0.127(11) 0.49995 Uiso O-2
O215 0.42080 0.82920 0.25440 0.127(11) 0.49995 Uiso O-2
O216 0.82920 0.25440 0.42080 0.127(11) 0.49995 Uiso O-2
O217 0.42080 0.75440 0.32920 0.127(11) 0.49995 Uiso O-2
O218 0.32920 0.49560 0.82920 0.127(11) 0.49995 Uiso O-2
O219 0.75440 0.32920 0.42080 0.127(11) 0.49995 Uiso O-2
O220 0.25440 0.42080 0.82920 0.127(11) 0.49995 Uiso O-2
O221 0.49560 0.82920 0.32920 0.127(11) 0.49995 Uiso O-2
O222 0.07920 0.57920 0.50440 0.127(11) 0.49995 Uiso O-2
O223 0.67080 0.67080 0.00440 0.127(11) 0.49995 Uiso O-2
O224 0.17080 0.07920 0.24560 0.127(11) 0.49995 Uiso O-2
O225 0.00440 0.57920 0.57920 0.127(11) 0.49995 Uiso O-2
O226 0.74560 0.67080 0.07920 0.127(11) 0.49995 Uiso O-2
O227 0.24560 0.07920 0.17080 0.127(11) 0.49995 Uiso O-2
O228 0.07920 0.50440 0.57920 0.127(11) 0.49995 Uiso O-2
O229 0.17080 0.00440 0.17080 0.127(11) 0.49995 Uiso O-2
O230 0.67080 0.74560 0.07920 0.127(11) 0.49995 Uiso O-2
O231 0.82920 0.82920 0.99560 0.127(11) 0.49995 Uiso O-2
O232 0.32920 0.92080 0.25440 0.127(11) 0.49995 Uiso O-2
O233 0.82920 0.75440 0.92080 0.127(11) 0.49995 Uiso O-2
O234 0.32920 0.99560 0.32920 0.127(11) 0.49995 Uiso O-2
O235 0.75440 0.82920 0.92080 0.127(11) 0.49995 Uiso O-2
O236 0.25440 0.92080 0.32920 0.127(11) 0.49995 Uiso O-2
O237 0.57920 0.07920 0.50440 0.127(11) 0.49995 Uiso O-2
O238 0.07920 0.67080 0.74560 0.127(11) 0.49995 Uiso O-2
O239 0.50440 0.07920 0.57920 0.127(11) 0.49995 Uiso O-2
O240 0.00440 0.67080 0.67080 0.127(11) 0.49995 Uiso O-2
O241 0.57920 0.00440 0.57920 0.127(11) 0.49995 Uiso O-2
O242 0.07920 0.74560 0.67080 0.127(11) 0.49995 Uiso O-2
O243 0.92080 0.82920 0.75440 0.127(11) 0.49995 Uiso O-2
O244 0.92080 0.75440 0.82920 0.127(11) 0.49995 Uiso O-2
O245 0.99560 0.82920 0.82920 0.127(11) 0.49995 Uiso O-2
O246 0.57920 0.57920 0.00440 0.127(11) 0.49995 Uiso O-2
O247 0.50440 0.57920 0.07920 0.127(11) 0.49995 Uiso O-2
O248 0.57920 0.50440 0.07920 0.127(11) 0.49995 Uiso O-2
O301 0.00000 0.07740 0.92260 0.127(11) 0.49995 Uiso O-2
O302 0.75000 0.17260 0.42260 0.127(11) 0.49995 Uiso O-2
O303 0.25000 0.57740 0.82740 0.127(11) 0.49995 Uiso O-2
O304 0.50000 0.67260 0.32740 0.127(11) 0.49995 Uiso O-2
O305 0.92260 0.00000 0.07740 0.127(11) 0.49995 Uiso O-2
O306 0.42260 0.75000 0.17260 0.127(11) 0.49995 Uiso O-2
O307 0.82740 0.25000 0.57740 0.127(11) 0.49995 Uiso O-2
O308 0.32740 0.50000 0.67260 0.127(11) 0.49995 Uiso O-2
O309 0.07740 0.92260 0.00000 0.127(11) 0.49995 Uiso O-2
O310 0.17260 0.42260 0.75000 0.127(11) 0.49995 Uiso O-2
O311 0.57740 0.82740 0.25000 0.127(11) 0.49995 Uiso O-2
O312 0.67260 0.32740 0.50000 0.127(11) 0.49995 Uiso O-2
O313 0.00000 0.57740 0.42260 0.127(11) 0.49995 Uiso O-2
O314 0.75000 0.67260 0.92260 0.127(11) 0.49995 Uiso O-2
O315 0.25000 0.07740 0.32740 0.127(11) 0.49995 Uiso O-2
O316 0.50000 0.17260 0.82740 0.127(11) 0.49995 Uiso O-2
O317 0.92260 0.50000 0.57740 0.127(11) 0.49995 Uiso O-2
O318 0.42260 0.25000 0.67260 0.127(11) 0.49995 Uiso O-2
O319 0.82740 0.75000 0.07740 0.127(11) 0.49995 Uiso O-2
O320 0.32740 0.00000 0.17260 0.127(11) 0.49995 Uiso O-2
O321 0.07740 0.42260 0.50000 0.127(11) 0.49995 Uiso O-2
O322 0.17260 0.92260 0.25000 0.127(11) 0.49995 Uiso O-2
O323 0.57740 0.32740 0.75000 0.127(11) 0.49995 Uiso O-2
O324 0.67260 0.82740 0.00000 0.127(11) 0.49995 Uiso O-2
O325 0.50000 0.07740 0.42260 0.127(11) 0.49995 Uiso O-2
O326 0.25000 0.17260 0.92260 0.127(11) 0.49995 Uiso O-2
O327 0.75000 0.57740 0.32740 0.127(11) 0.49995 Uiso O-2
O328 0.00000 0.67260 0.82740 0.127(11) 0.49995 Uiso O-2
O329 0.42260 0.00000 0.57740 0.127(11) 0.49995 Uiso O-2
O330 0.92260 0.75000 0.67260 0.127(11) 0.49995 Uiso O-2
O331 0.32740 0.25000 0.07740 0.127(11) 0.49995 Uiso O-2
O332 0.82740 0.50000 0.17260 0.127(11) 0.49995 Uiso O-2
O333 0.57740 0.92260 0.50000 0.127(11) 0.49995 Uiso O-2
O334 0.67260 0.42260 0.25000 0.127(11) 0.49995 Uiso O-2
O335 0.07740 0.82740 0.75000 0.127(11) 0.49995 Uiso O-2
O336 0.17260 0.32740 0.00000 0.127(11) 0.49995 Uiso O-2
O337 0.50000 0.57740 0.92260 0.127(11) 0.49995 Uiso O-2
O338 0.25000 0.67260 0.42260 0.127(11) 0.49995 Uiso O-2
O339 0.75000 0.07740 0.82740 0.127(11) 0.49995 Uiso O-2
O340 0.00000 0.17260 0.32740 0.127(11) 0.49995 Uiso O-2
O341 0.42260 0.50000 0.07740 0.127(11) 0.49995 Uiso O-2
O342 0.92260 0.25000 0.17260 0.127(11) 0.49995 Uiso O-2
O343 0.32740 0.75000 0.57740 0.127(11) 0.49995 Uiso O-2
O344 0.82740 0.00000 0.67260 0.127(11) 0.49995 Uiso O-2
O345 0.57740 0.42260 0.00000 0.127(11) 0.49995 Uiso O-2
O346 0.67260 0.92260 0.75000 0.127(11) 0.49995 Uiso O-2
O347 0.07740 0.32740 0.25000 0.127(11) 0.49995 Uiso O-2
O348 0.17260 0.82740 0.50000 0.127(11) 0.49995 Uiso O-2

loop_
_atom_type_symbol
_atom_type_scat_Cromer_Mann_a1
_atom_type_scat_Cromer_Mann_b1
_atom_type_scat_Cromer_Mann_a2
_atom_type_scat_Cromer_Mann_b2
_atom_type_scat_Cromer_Mann_a3
_atom_type_scat_Cromer_Mann_b3
_atom_type_scat_Cromer_Mann_a4
_atom_type_scat_Cromer_Mann_b4
_atom_type_scat_Cromer_Mann_c
_atom_type_scat_dispersion_real
_atom_type_scat_dispersion_imag
_atom_type_scat_source
sr+2 18.08740 1.49070 8.13730 12.69630 2.56540 24.56510 -34.19300 -0.01380 41.40250 -0.23000 2.20300 International_Tables_for_Crystallography_Vol.C(1991)_Tables_6.1.1.4_and_6.1.1.5
mo+6 17.88710 1.03649 11.17500 8.48061 6.57891 0.05888 0.00000 0.00000 0.34494 -1.41600 3.10300 International_Tables_for_Crystallography_Vol.C(1991)_Tables_6.1.1.4_and_6.1.1.5
o-2 4.75800 7.83100 3.63700 30.05000 0.00000 0.00000 0.00000 0.00000 1.59400 0.00300 0.00400 International_Tables_for_Crystallography_Vol.C(1991)_Tables_6.1.1.4_and_6.1.1.5

loop_
_geom_angle_atom_site_label_1
_geom_angle_atom_site_label_2
_geom_angle_atom_site_label_3
_geom_angle_site_symmetry_1
_geom_angle_site_symmetry_2
_geom_angle_site_symmetry_3
_geom_angle
_geom_angle_publ_flag
? ? ? ? ? ? ? ?

loop_
_geom_bond_atom_site_label_1
_geom_bond_atom_site_label_2
_geom_bond_site_symmetry_1
_geom_bond_site_symmetry_2
_geom_bond_distance
_geom_bond_publ_flag
? ? ? ? ? ?

loop_
_geom_contact_atom_site_label_1
_geom_contact_atom_site_label_2
_geom_contact_distance
_geom_contact_site_symmetry_1
_geom_contact_site_symmetry_2
_geom_contact_publ_flag
? ? ? ? ? ?

loop_
_geom_hbond_atom_site_label_D
_geom_hbond_atom_site_label_H
_geom_hbond_atom_site_label_A
_geom_hbond_site_symmetry_D
_geom_hbond_site_symmetry_H
_geom_hbond_site_symmetry_A
_geom_hbond_distance_DH
_geom_hbond_distance_HA
_geom_hbond_distance_DA
_geom_hbond_angle_DHA
_geom_hbond_publ_flag
? ? ? ? ? ? ? ? ? ? ?

loop_
_geom_torsion_atom_site_label_1
_geom_torsion_atom_site_label_2
_geom_torsion_atom_site_label_3
_geom_torsion_atom_site_label_4
_geom_torsion_site_symmetry_1
_geom_torsion_site_symmetry_2
_geom_torsion_site_symmetry_3
_geom_torsion_site_symmetry_4
_geom_torsion
_geom_torsion_publ_flag
? ? ? ? ? ? ? ? ? ?
